data_4341807
loop_
_publ_author_name
'Chen, Xiang-Yi'
'Wei, Rong-Jia'
'Zheng, Lan-Sun'
'Tao, Jun'

_publ_section_title
;
 Valence Tautomeric Transitions of Three One-Dimensional Cobalt Complexes.
;
_journal_name_full 'Inorganic chemistry'
_journal_page_first 141125084744006
_journal_paper_doi 10.1021/ic502471v
_journal_year 2014
_chemical_formula_moiety 'C40 H50 Co N2 O4, 2(C2 H3 N), 2(H2 O),'
_chemical_formula_sum 'C44 H60 Co N4 O6'
_chemical_formula_weight 799.89
_space_group_crystal_system triclinic
_space_group_IT_number 2
_space_group_name_Hall '-P 1'
_space_group_name_H-M_alt 'P -1'
_symmetry_space_group_name_Hall '-P 1'
_symmetry_space_group_name_H-M 'P -1'
_atom_sites_solution_hydrogens geom
_atom_sites_solution_primary iterative
_atom_sites_solution_secondary difmap
_cell_angle_alpha 104.665(7)
_cell_angle_beta 98.560(8)
_cell_angle_gamma 97.200(7)
_cell_formula_units_Z 1
_cell_length_a 8.7027(8)
_cell_length_b 11.1040(9)
_cell_length_c 11.7255(11)
_cell_measurement_reflns_used 1914
_cell_measurement_temperature 100(2)
_cell_measurement_theta_max 60.4750
_cell_measurement_theta_min 3.9480
_cell_volume 1068.11(17)
_computing_molecular_graphics
;
O. V. Dolomanov, L. J. Bourhis, R. J. Gildea, J. A. K. Howard and H. Puschmann,
OLEX2: a complete structure solution, refinement and analysis program.
J. Appl. Cryst. (2009). 42, 339-341.
;
_computing_publication_material
;
O. V. Dolomanov, L. J. Bourhis, R. J. Gildea, J. A. K. Howard and H. Puschmann,
OLEX2: a complete structure solution, refinement and analysis program.
J. Appl. Cryst. (2009). 42, 339-341.
;
_computing_structure_refinement
;
SHELXL, G.M. Sheldrick, Acta Cryst.
(2008). A64, 112-122
;
_computing_structure_solution 'J. Appl. Cryst. (2007) 40, 786-790'
_diffrn_ambient_temperature 100(2)
_diffrn_measured_fraction_theta_full 0.980
_diffrn_measured_fraction_theta_max 0.980
_diffrn_measurement_device_type 'Xcalibur, Sapphire3, Gemini ultra'
_diffrn_measurement_method '\w scans'
_diffrn_radiation_monochromator graphite
_diffrn_radiation_type CuK\a
_diffrn_radiation_wavelength 1.54184
_diffrn_reflns_av_R_equivalents 0.0512
_diffrn_reflns_av_unetI/netI 0.0752
_diffrn_reflns_limit_h_max 9
_diffrn_reflns_limit_h_min -9
_diffrn_reflns_limit_k_max 12
_diffrn_reflns_limit_k_min -9
_diffrn_reflns_limit_l_max 12
_diffrn_reflns_limit_l_min -13
_diffrn_reflns_number 6801
_diffrn_reflns_theta_full 60.58
_diffrn_reflns_theta_max 60.58
_diffrn_reflns_theta_min 3.97
_diffrn_source 'fine-focus sealed tube'
_diffrn_standards_decay_% 0
_diffrn_standards_interval_count 0
_diffrn_standards_interval_time 0
_diffrn_standards_number 0
_exptl_absorpt_coefficient_mu 3.549
_exptl_absorpt_correction_T_max 1.00000
_exptl_absorpt_correction_T_min 0.86262
_exptl_absorpt_correction_type multi-scan
_exptl_absorpt_process_details
;
CrysAlisPro, Agilent Technologies,
Version 1.171.36.20 (release 27-06-2012 CrysAlis171 .NET)
(compiled Jul 11 2012,15:38:31)
Empirical absorption correction using spherical harmonics,
 implemented in SCALE3 ABSPACK scaling algorithm.
;
_exptl_crystal_colour dark_green
_exptl_crystal_density_diffrn 1.244
_exptl_crystal_density_method 'not measured'
_exptl_crystal_description BLOCK
_exptl_crystal_F_000 427
_exptl_crystal_size_max 0.2
_exptl_crystal_size_mid 0.06
_exptl_crystal_size_min 0.05
_refine_diff_density_max 0.262
_refine_diff_density_min -0.292
_refine_diff_density_rms 0.057
_refine_ls_extinction_method none
_refine_ls_goodness_of_fit_ref 0.889
_refine_ls_hydrogen_treatment constr
_refine_ls_matrix_type full
_refine_ls_number_parameters 260
_refine_ls_number_reflns 3227
_refine_ls_number_restraints 0
_refine_ls_restrained_S_all 0.889
_refine_ls_R_factor_all 0.0623
_refine_ls_R_factor_gt 0.0459
_refine_ls_shift/su_max 0.000
_refine_ls_shift/su_mean 0.000
_refine_ls_structure_factor_coef Fsqd
_refine_ls_weighting_details 'calc w=1/[\s^2^(Fo^2^)+(0.1000P)^2^+0.0000P] where P=(Fo^2^+2Fc^2^)/3'
_refine_ls_weighting_scheme calc
_refine_ls_wR_factor_gt 0.1313
_refine_ls_wR_factor_ref 0.1438
_reflns_number_gt 2621
_reflns_number_total 3227
_reflns_threshold_expression >2sigma(I)
_cod_data_source_file ic502471v_si_002.cif
_cod_data_source_block 1Sat100K
_cod_database_code 4341807

loop_
_space_group_symop_id
_space_group_symop_operation_xyz
1 'x, y, z'
2 '-x, -y, -z'

loop_
_atom_site_label
_atom_site_type_symbol
_atom_site_fract_x
_atom_site_fract_y
_atom_site_fract_z
_atom_site_U_iso_or_equiv
_atom_site_adp_type
_atom_site_occupancy
_atom_site_symmetry_multiplicity
_atom_site_calc_flag
_atom_site_refinement_flags
Co1 Co 0.0000 0.5000 0.0000 0.0158(2) Uani 1 2 d S
O1 O -0.1045(2) 0.60200(19) 0.10656(18) 0.0188(5) Uani 1 1 d .
O2 O 0.1460(2) 0.49993(19) 0.13536(18) 0.0182(5) Uani 1 1 d .
N1 N 0.1301(3) 0.6503(2) -0.0108(2) 0.0183(6) Uani 1 1 d .
C1 C 0.0694(4) 0.7525(3) -0.0230(3) 0.0227(8) Uani 1 1 d .
H1 H -0.0392 0.7492 -0.0312 0.027 Uiso 1 1 calc R
C2 C 0.1617(4) 0.8617(3) -0.0238(3) 0.0256(8) Uani 1 1 d .
H2 H 0.1153 0.9308 -0.0322 0.031 Uiso 1 1 calc R
C3 C 0.3244(4) 0.8700(3) -0.0121(3) 0.0220(8) Uani 1 1 d .
C4 C 0.3854(4) 0.7624(3) -0.0031(3) 0.0236(8) Uani 1 1 d .
H4 H 0.4932 0.7628 0.0033 0.028 Uiso 1 1 calc R
C5 C 0.2869(4) 0.6553(3) -0.0037(3) 0.0215(8) Uani 1 1 d .
H5 H 0.3299 0.5837 0.0010 0.026 Uiso 1 1 calc R
C6 C 0.4222(4) 0.9904(3) -0.0046(3) 0.0253(8) Uani 1 1 d .
H6 H 0.3711 1.0588 -0.0064 0.030 Uiso 1 1 calc R
C7 C 0.1100(4) 0.5709(3) 0.2341(3) 0.0171(7) Uani 1 1 d .
C8 C -0.0273(4) 0.6264(3) 0.2187(3) 0.0174(7) Uani 1 1 d .
C9 C -0.0753(4) 0.7018(3) 0.3197(3) 0.0216(7) Uani 1 1 d .
C10 C 0.0195(4) 0.7181(3) 0.4304(3) 0.0245(8) Uani 1 1 d .
H10 H -0.0101 0.7669 0.4979 0.029 Uiso 1 1 calc R
C11 C 0.1578(4) 0.6654(3) 0.4475(3) 0.0221(8) Uani 1 1 d .
C12 C 0.2024(4) 0.5925(3) 0.3481(3) 0.0215(7) Uani 1 1 d .
H12 H 0.2937 0.5576 0.3567 0.026 Uiso 1 1 calc R
C13 C -0.2260(4) 0.7589(3) 0.3041(3) 0.0273(8) Uani 1 1 d .
C14 C -0.2558(5) 0.8357(4) 0.4245(3) 0.0421(10) Uani 1 1 d .
H14A H -0.2640 0.7825 0.4771 0.063 Uiso 1 1 calc R
H14B H -0.3521 0.8683 0.4118 0.063 Uiso 1 1 calc R
H14C H -0.1698 0.9047 0.4602 0.063 Uiso 1 1 calc R
C15 C -0.2118(5) 0.8471(3) 0.2227(3) 0.0355(9) Uani 1 1 d .
H15A H -0.1225 0.9132 0.2580 0.053 Uiso 1 1 calc R
H15B H -0.3058 0.8835 0.2142 0.053 Uiso 1 1 calc R
H15C H -0.1982 0.7998 0.1453 0.053 Uiso 1 1 calc R
C16 C -0.3700(4) 0.6535(4) 0.2475(4) 0.0370(9) Uani 1 1 d .
H16A H -0.3597 0.6092 0.1681 0.056 Uiso 1 1 calc R
H16B H -0.4643 0.6900 0.2435 0.056 Uiso 1 1 calc R
H16C H -0.3758 0.5955 0.2958 0.056 Uiso 1 1 calc R
C17 C 0.2510(4) 0.6903(3) 0.5755(3) 0.0269(8) Uani 1 1 d .
C18 C 0.3151(6) 0.8314(4) 0.6274(4) 0.0495(12) Uani 1 1 d .
H18A H 0.3836 0.8583 0.5782 0.074 Uiso 1 1 calc R
H18B H 0.3731 0.8468 0.7075 0.074 Uiso 1 1 calc R
H18C H 0.2290 0.8776 0.6291 0.074 Uiso 1 1 calc R
C19 C 0.1439(5) 0.6455(4) 0.6543(3) 0.0430(11) Uani 1 1 d .
H19A H 0.0591 0.6930 0.6594 0.065 Uiso 1 1 calc R
H19B H 0.2039 0.6580 0.7332 0.065 Uiso 1 1 calc R
H19C H 0.1017 0.5574 0.6196 0.065 Uiso 1 1 calc R
C20 C 0.3911(5) 0.6201(4) 0.5775(4) 0.0451(11) Uani 1 1 d .
H20A H 0.3539 0.5309 0.5454 0.068 Uiso 1 1 calc R
H20B H 0.4464 0.6374 0.6587 0.068 Uiso 1 1 calc R
H20C H 0.4611 0.6478 0.5297 0.068 Uiso 1 1 calc R
N2 N 0.8079(6) 0.8902(4) 0.7561(4) 0.0758(14) Uani 1 1 d .
C21 C 0.7174(6) 1.0832(4) 0.6993(4) 0.0492(11) Uani 1 1 d .
H21A H 0.6780 1.0617 0.6145 0.074 Uiso 1 1 calc R
H21B H 0.8053 1.1513 0.7208 0.074 Uiso 1 1 calc R
H21C H 0.6356 1.1089 0.7419 0.074 Uiso 1 1 calc R
C22 C 0.7674(6) 0.9751(4) 0.7304(4) 0.0456(11) Uani 1 1 d .
O3 O 0.3244(4) 0.3031(3) 0.1303(3) 0.0629(9) Uani 1 1 d G
H3A H 0.2930 0.2642 0.1786 0.094 Uiso 1 1 d G
H3B H 0.2823 0.3689 0.1355 0.094 Uiso 1 1 d G

loop_
_atom_site_aniso_label
_atom_site_aniso_U_11
_atom_site_aniso_U_22
_atom_site_aniso_U_33
_atom_site_aniso_U_23
_atom_site_aniso_U_13
_atom_site_aniso_U_12
Co1 0.0155(4) 0.0152(4) 0.0148(4) 0.0041(3) 0.0013(3) -0.0028(3)
O1 0.0181(12) 0.0186(11) 0.0174(12) 0.0050(9) 0.0010(9) -0.0019(10)
O2 0.0170(12) 0.0173(11) 0.0174(12) 0.0040(9) 0.0006(9) -0.0024(10)
N1 0.0196(15) 0.0164(13) 0.0155(14) 0.0026(11) 0.0003(11) -0.0021(12)
C1 0.0182(18) 0.0241(18) 0.0266(18) 0.0090(14) 0.0050(14) 0.0011(15)
C2 0.025(2) 0.0188(17) 0.0326(19) 0.0107(15) 0.0026(16) -0.0004(16)
C3 0.024(2) 0.0219(17) 0.0184(17) 0.0064(14) 0.0022(14) -0.0034(15)
C4 0.0165(18) 0.0251(18) 0.0276(19) 0.0093(15) 0.0013(14) -0.0033(16)
C5 0.0195(19) 0.0226(17) 0.0238(18) 0.0100(14) 0.0030(14) 0.0021(16)
C6 0.0293(18) 0.0208(17) 0.0247(18) 0.0087(15) 0.0013(16) -0.0008(17)
C7 0.0198(18) 0.0126(15) 0.0174(17) 0.0041(13) 0.0047(13) -0.0042(14)
C8 0.0194(18) 0.0148(15) 0.0170(17) 0.0047(13) 0.0040(14) -0.0024(14)
C9 0.0231(19) 0.0206(16) 0.0212(18) 0.0070(14) 0.0052(14) 0.0004(15)
C10 0.031(2) 0.0223(17) 0.0186(18) 0.0024(14) 0.0044(15) 0.0042(16)
C11 0.0252(19) 0.0184(16) 0.0203(17) 0.0051(13) 0.0007(14) -0.0008(15)
C12 0.0177(18) 0.0223(17) 0.0232(18) 0.0061(14) 0.0021(14) 0.0018(15)
C13 0.029(2) 0.0309(19) 0.0226(18) 0.0067(15) 0.0046(15) 0.0100(17)
C14 0.046(3) 0.056(3) 0.028(2) 0.0064(19) 0.0098(19) 0.029(2)
C15 0.042(2) 0.032(2) 0.035(2) 0.0102(17) 0.0051(18) 0.0152(19)
C16 0.023(2) 0.047(2) 0.044(2) 0.0156(19) 0.0091(18) 0.0092(19)
C17 0.029(2) 0.0292(18) 0.0196(18) 0.0068(15) -0.0027(15) 0.0036(17)
C18 0.063(3) 0.036(2) 0.033(2) 0.0038(18) -0.018(2) -0.007(2)
C19 0.046(3) 0.057(3) 0.023(2) 0.0145(19) 0.0017(18) -0.001(2)
C20 0.046(3) 0.058(3) 0.029(2) 0.0101(19) -0.0057(19) 0.017(2)
N2 0.111(4) 0.052(3) 0.066(3) 0.019(2) 0.012(3) 0.020(3)
C21 0.055(3) 0.049(3) 0.043(3) 0.011(2) 0.008(2) 0.005(2)
C22 0.054(3) 0.040(2) 0.034(2) 0.0013(19) 0.004(2) -0.002(2)
O3 0.058(2) 0.067(2) 0.073(2) 0.0226(19) 0.0205(18) 0.0267(19)

loop_
_atom_type_symbol
_atom_type_description
_atom_type_scat_dispersion_real
_atom_type_scat_dispersion_imag
_atom_type_scat_source
C C 0.0181 0.0091 'International Tables Vol C Tables 4.2.6.8 and 6.1.1.4'
H H 0.0000 0.0000 'International Tables Vol C Tables 4.2.6.8 and 6.1.1.4'
N N 0.0311 0.0180 'International Tables Vol C Tables 4.2.6.8 and 6.1.1.4'
O O 0.0492 0.0322 'International Tables Vol C Tables 4.2.6.8 and 6.1.1.4'
Co Co -2.3653 3.6143 'International Tables Vol C Tables 4.2.6.8 and 6.1.1.4'

loop_
_geom_angle_atom_site_label_1
_geom_angle_atom_site_label_2
_geom_angle_atom_site_label_3
_geom_angle
_geom_angle_site_symmetry_1
_geom_angle_site_symmetry_3
O2 Co1 O2 180.0 2_565 .
O2 Co1 O1 92.74(9) 2_565 .
O2 Co1 O1 87.26(9) . .
O2 Co1 O1 87.26(9) 2_565 2_565
O2 Co1 O1 92.74(9) . 2_565
O1 Co1 O1 179.999(1) . 2_565
O2 Co1 N1 89.11(10) 2_565 2_565
O2 Co1 N1 90.89(10) . 2_565
O1 Co1 N1 90.19(10) . 2_565
O1 Co1 N1 89.81(10) 2_565 2_565
O2 Co1 N1 90.89(10) 2_565 .
O2 Co1 N1 89.11(10) . .
O1 Co1 N1 89.81(10) . .
O1 Co1 N1 90.19(10) 2_565 .
N1 Co1 N1 180.0 2_565 .
C8 O1 Co1 110.20(19) . .
C7 O2 Co1 109.91(19) . .
C1 N1 C5 118.0(3) . .
C1 N1 Co1 121.9(2) . .
C5 N1 Co1 120.1(2) . .
N1 C1 C2 122.2(3) . .
C1 C2 C3 120.5(3) . .
C4 C3 C2 116.7(3) . .
C4 C3 C6 123.6(3) . .
C2 C3 C6 119.6(3) . .
C5 C4 C3 120.2(3) . .
N1 C5 C4 122.3(3) . .
C6 C6 C3 125.3(4) 2_675 .
O2 C7 C12 122.5(3) . .
O2 C7 C8 116.6(3) . .
C12 C7 C8 120.8(3) . .
O1 C8 C9 123.9(3) . .
O1 C8 C7 115.9(3) . .
C9 C8 C7 120.2(3) . .
C10 C9 C8 116.4(3) . .
C10 C9 C13 123.2(3) . .
C8 C9 C13 120.4(3) . .
C9 C10 C11 124.4(3) . .
C12 C11 C10 118.3(3) . .
C12 C11 C17 122.8(3) . .
C10 C11 C17 118.9(3) . .
C11 C12 C7 120.0(3) . .
C14 C13 C9 111.6(3) . .
C14 C13 C15 108.1(3) . .
C9 C13 C15 109.8(3) . .
C14 C13 C16 107.7(3) . .
C9 C13 C16 110.3(3) . .
C15 C13 C16 109.3(3) . .
C18 C17 C20 107.8(3) . .
C18 C17 C19 110.1(3) . .
C20 C17 C19 107.9(3) . .
C18 C17 C11 109.6(3) . .
C20 C17 C11 111.6(3) . .
C19 C17 C11 109.8(3) . .
N2 C22 C21 179.3(5) . .

loop_
_geom_bond_atom_site_label_1
_geom_bond_atom_site_label_2
_geom_bond_distance
_geom_bond_site_symmetry_2
Co1 O2 1.880(2) 2_565
Co1 O2 1.880(2) .
Co1 O1 1.884(2) .
Co1 O1 1.884(2) 2_565
Co1 N1 1.939(3) 2_565
Co1 N1 1.939(3) .
O1 C8 1.328(4) .
O2 C7 1.329(4) .
N1 C1 1.341(4) .
N1 C5 1.347(4) .
C1 C2 1.371(5) .
C2 C3 1.391(5) .
C3 C4 1.388(5) .
C3 C6 1.467(5) .
C4 C5 1.374(5) .
C6 C6 1.328(7) 2_675
C7 C12 1.400(5) .
C7 C8 1.420(5) .
C8 C9 1.418(5) .
C9 C10 1.386(5) .
C9 C13 1.534(5) .
C10 C11 1.412(5) .
C11 C12 1.379(5) .
C11 C17 1.535(5) .
C13 C14 1.531(5) .
C13 C15 1.537(5) .
C13 C16 1.540(5) .
C17 C18 1.527(5) .
C17 C20 1.529(5) .
C17 C19 1.530(5) .
N2 C22 1.139(6) .
C21 C22 1.438(6) .
